data_2214724
loop_
_publ_author_name
'Ali, Basem Fares'
'Al-Far, Rawhi'
'Ng, Seik Weng'

_publ_section_title
;
 2,3-Dimethylquinoxalinediium hexabromidostannate(IV) trihydrate
;
_journal_coeditor_code HK2278
_journal_issue 8
_journal_name_full 'Acta Crystallographica Section E'
_journal_page_first m2102
_journal_page_last m2103
_journal_paper_doi 10.1107/S1600536807032771
_journal_volume 63
_journal_year 2007
_chemical_formula_iupac '(C10 H12 N2) [Sn Br6], 3H2 O'
_chemical_formula_moiety 'C10 H12 N2 2+, Br6 Sn 2-, 3(H2 O)'
_chemical_formula_sum 'C10 H18 Br6 N2 O3 Sn'
_chemical_formula_weight 812.37
_chemical_name_common '(2,3-DMQH2).(SnBr6) 3 (H2O)'
_chemical_name_systematic
;
 2,3-Dimethylquinoxalinediium hexabromostannate(IV) trihydrate
;
_space_group_IT_number 14
_symmetry_cell_setting monoclinic
_symmetry_space_group_name_Hall '-P 2ybc'
_symmetry_space_group_name_H-M 'P 1 21/c 1'
_atom_sites_solution_hydrogens geom
_atom_sites_solution_primary direct
_atom_sites_solution_secondary difmap
_audit_creation_method SHELXL-97
_cell_angle_alpha 90.00
_cell_angle_beta 103.599(6)
_cell_angle_gamma 90.00
_cell_formula_units_Z 4
_cell_length_a 9.898(3)
_cell_length_b 13.620(5)
_cell_length_c 16.098(6)
_cell_measurement_reflns_used 4210
_cell_measurement_temperature 84(2)
_cell_measurement_theta_max 27.8760
_cell_measurement_theta_min 1.3011
_cell_volume 2109.3(13)
_computing_cell_refinement CrystalClear
_computing_data_collection 'CrystalClear (Rigaku, 2000)'
_computing_data_reduction CrystalClear
_computing_molecular_graphics 'SHELXTL (Sheldrick, 1997)'
_computing_publication_material SHELXTL
_computing_structure_refinement 'SHELXL97 (Sheldrick, 1997)'
_computing_structure_solution 'SHELXS97 (Sheldrick, 1997)'
_diffrn_ambient_temperature 84(2)
_diffrn_detector_area_resol_mean 14.6306
_diffrn_measured_fraction_theta_full 0.996
_diffrn_measured_fraction_theta_max 0.996
_diffrn_measurement_device_type 'Rigaku Mercury CCD diffractometer'
_diffrn_measurement_method dtintegrate.ref
_diffrn_radiation_monochromator graphite
_diffrn_radiation_source 'fine-focus sealed tube'
_diffrn_radiation_type MoK\a
_diffrn_radiation_wavelength 0.71070
_diffrn_reflns_av_R_equivalents 0.0453
_diffrn_reflns_av_sigmaI/netI 0.0387
_diffrn_reflns_limit_h_max 11
_diffrn_reflns_limit_h_min -12
_diffrn_reflns_limit_k_max 17
_diffrn_reflns_limit_k_min -17
_diffrn_reflns_limit_l_max 20
_diffrn_reflns_limit_l_min -20
_diffrn_reflns_number 27021
_diffrn_reflns_theta_full 27.49
_diffrn_reflns_theta_max 27.49
_diffrn_reflns_theta_min 2.12
_diffrn_standards_decay_% <0.01
_exptl_absorpt_coefficient_mu 12.586
_exptl_absorpt_correction_T_max 0.2765
_exptl_absorpt_correction_T_min 0.0547
_exptl_absorpt_correction_type multi-scan
_exptl_absorpt_process_details 'Shape Tracing Software'
_exptl_crystal_colour yellow
_exptl_crystal_density_diffrn 2.558
_exptl_crystal_density_method 'not measured'
_exptl_crystal_description needle
_exptl_crystal_F_000 1504
_exptl_crystal_size_max 0.30
_exptl_crystal_size_mid 0.20
_exptl_crystal_size_min 0.10
_refine_diff_density_max 1.410
_refine_diff_density_min -1.111
_refine_ls_extinction_method none
_refine_ls_goodness_of_fit_ref 1.204
_refine_ls_hydrogen_treatment constr
_refine_ls_matrix_type full
_refine_ls_number_parameters 201
_refine_ls_number_reflns 4633
_refine_ls_number_restraints 0
_refine_ls_restrained_S_all 1.204
_refine_ls_R_factor_all 0.0727
_refine_ls_R_factor_gt 0.0623
_refine_ls_shift/su_max 0.001
_refine_ls_shift/su_mean 0.000
_refine_ls_structure_factor_coef Fsqd
_refine_ls_weighting_details 'calc w=1/[\s^2^(Fo^2^)+(0.0478P)^2^+7.0300P] where P=(Fo^2^+2Fc^2^)/3'
_refine_ls_weighting_scheme calc
_refine_ls_wR_factor_gt 0.1265
_refine_ls_wR_factor_ref 0.1319
_reflns_number_gt 4210
_reflns_number_total 4633
_reflns_threshold_expression I>2\s(I)
_cod_data_source_file hk2278.cif
_cod_data_source_block I
_cod_original_sg_symbol_H-M 'P 21/c'
_cod_database_code 2214724
_cod_database_fobs_code 2214724

loop_
_symmetry_equiv_pos_as_xyz
'x, y, z'
'-x, y+1/2, -z+1/2'
'-x, -y, -z'
'x, -y-1/2, z-1/2'

loop_
_atom_site_type_symbol
_atom_site_label
_atom_site_fract_x
_atom_site_fract_y
_atom_site_fract_z
_atom_site_U_iso_or_equiv
_atom_site_adp_type
_atom_site_calc_flag
_atom_site_refinement_flags
_atom_site_occupancy
Sn Sn1 1.23031(5) 0.73783(4) 0.15141(3) 0.03598(16) Uani d . 1
Br Br1 1.17497(9) 0.68693(8) 0.28495(5) 0.0562(3) Uani d . 1
Br Br2 1.41637(10) 0.86480(7) 0.24513(6) 0.0600(3) Uani d . 1
Br Br3 1.28560(9) 0.79729(8) 0.01892(5) 0.0594(3) Uani d . 1
Br Br4 1.04854(9) 0.61509(7) 0.05744(6) 0.0573(3) Uani d . 1
Br Br5 1.02270(9) 0.87143(7) 0.11762(6) 0.0538(2) Uani d . 1
Br Br6 1.43853(9) 0.60996(7) 0.18886(6) 0.0529(2) Uani d . 1
O O1W 0.5390(9) 0.6748(7) 0.4150(5) 0.099(3) Uani d . 1
H H1W1 0.5917 0.6271 0.4063 0.149 Uiso d . 1
H H1W2 0.4568 0.6502 0.4107 0.149 Uiso d . 1
O O2W 0.7208(12) 0.5361(8) 0.4048(8) 0.150(5) Uani d . 1
H H2W1 0.6941 0.4985 0.3624 0.226 Uiso d . 1
H H2W2 0.7408 0.5002 0.4510 0.226 Uiso d . 1
O O3W 0.9249(12) 0.6547(9) 0.3909(5) 0.134(4) Uani d . 1
H H3W1 0.9395 0.7059 0.4277 0.201 Uiso d . 1
H H3W2 1.0060 0.6290 0.3961 0.201 Uiso d . 1
N N1 0.6611(6) 0.7296(5) 0.5744(4) 0.0432(15) Uani d . 1
H H1N 0.6144 0.7109 0.5249 0.052 Uiso calc R 1
N N2 0.8084(7) 0.7870(5) 0.7326(4) 0.0457(16) Uani d . 1
H H2N 0.8534 0.8050 0.7827 0.055 Uiso calc R 1
C C1 0.6530(10) 0.5601(7) 0.6141(7) 0.067(3) Uani d . 1
H H1A 0.5879 0.5584 0.5579 0.101 Uiso calc R 1
H H1B 0.6076 0.5337 0.6572 0.101 Uiso calc R 1
H H1C 0.7349 0.5202 0.6126 0.101 Uiso calc R 1
C C2 0.6965(8) 0.6629(7) 0.6361(6) 0.049(2) Uani d . 1
C C3 0.6962(7) 0.8271(6) 0.5865(5) 0.0399(17) Uani d . 1
C C4 0.6556(9) 0.8934(7) 0.5197(5) 0.050(2) Uani d . 1
H H4 0.6045 0.8736 0.4646 0.060 Uiso calc R 1
C C5 0.6936(10) 0.9891(8) 0.5380(7) 0.063(3) Uani d . 1
H H5 0.6690 1.0367 0.4939 0.075 Uiso calc R 1
C C6 0.7682(10) 1.0201(7) 0.6201(8) 0.067(3) Uani d . 1
H H6 0.7899 1.0878 0.6289 0.080 Uiso calc R 1
C C8 0.7744(7) 0.8569(6) 0.6704(5) 0.0399(17) Uani d . 1
C C7 0.8110(9) 0.9554(7) 0.6884(6) 0.055(2) Uani d . 1
H H7 0.8613 0.9766 0.7432 0.066 Uiso calc R 1
C C9 0.7761(8) 0.6942(6) 0.7202(5) 0.0453(19) Uani d . 1
C C10 0.8231(11) 0.6235(8) 0.7927(6) 0.073(3) Uani d . 1
H H10A 0.7928 0.6469 0.8429 0.109 Uiso calc R 1
H H10B 0.9248 0.6186 0.8064 0.109 Uiso calc R 1
H H10C 0.7826 0.5587 0.7761 0.109 Uiso calc R 1

loop_
_atom_site_aniso_label
_atom_site_aniso_U_11
_atom_site_aniso_U_22
_atom_site_aniso_U_33
_atom_site_aniso_U_12
_atom_site_aniso_U_13
_atom_site_aniso_U_23
Sn1 0.0316(3) 0.0490(3) 0.0301(3) -0.0024(2) 0.0128(2) -0.0062(2)
Br1 0.0512(5) 0.0851(7) 0.0392(4) 0.0018(4) 0.0247(4) 0.0052(4)
Br2 0.0516(5) 0.0684(6) 0.0626(6) -0.0193(4) 0.0188(4) -0.0240(5)
Br3 0.0540(5) 0.0901(7) 0.0412(4) -0.0031(5) 0.0252(4) 0.0099(4)
Br4 0.0517(5) 0.0687(6) 0.0546(5) -0.0196(4) 0.0184(4) -0.0223(4)
Br5 0.0447(5) 0.0622(5) 0.0588(5) 0.0063(4) 0.0210(4) -0.0041(4)
Br6 0.0473(5) 0.0622(5) 0.0540(5) 0.0130(4) 0.0217(4) 0.0009(4)
O1W 0.106(6) 0.134(7) 0.054(4) 0.010(6) 0.013(4) -0.019(5)
O2W 0.175(11) 0.107(8) 0.209(13) -0.005(7) 0.123(10) -0.016(8)
O3W 0.151(9) 0.206(11) 0.043(4) 0.017(8) 0.016(5) 0.017(6)
N1 0.035(3) 0.056(4) 0.040(3) 0.003(3) 0.011(3) -0.004(3)
N2 0.038(4) 0.070(5) 0.032(3) 0.001(3) 0.013(3) 0.000(3)
C1 0.059(6) 0.056(6) 0.094(8) -0.003(5) 0.030(5) -0.005(5)
C2 0.031(4) 0.059(5) 0.059(5) -0.001(4) 0.016(4) 0.011(4)
C3 0.032(4) 0.049(4) 0.045(4) 0.004(3) 0.021(3) 0.002(4)
C4 0.046(5) 0.065(6) 0.042(4) 0.007(4) 0.017(4) 0.012(4)
C5 0.054(6) 0.071(7) 0.070(6) 0.013(5) 0.030(5) 0.023(5)
C6 0.065(6) 0.047(5) 0.103(8) 0.003(4) 0.049(6) 0.001(5)
C8 0.027(4) 0.061(5) 0.036(4) 0.002(3) 0.015(3) 0.001(3)
C7 0.049(5) 0.061(5) 0.065(6) -0.005(4) 0.032(4) -0.015(5)
C9 0.036(4) 0.060(5) 0.043(4) -0.001(4) 0.017(3) 0.007(4)
C10 0.063(6) 0.099(8) 0.060(6) 0.009(6) 0.023(5) 0.037(6)

loop_
_atom_type_symbol
_atom_type_description
_atom_type_scat_dispersion_real
_atom_type_scat_dispersion_imag
_atom_type_scat_source
C C 0.0033 0.0016 'International Tables Vol C Tables 4.2.6.8 and 6.1.1.4'
H H 0.0000 0.0000 'International Tables Vol C Tables 4.2.6.8 and 6.1.1.4'
N N 0.0061 0.0033 'International Tables Vol C Tables 4.2.6.8 and 6.1.1.4'
O O 0.0106 0.0060 'International Tables Vol C Tables 4.2.6.8 and 6.1.1.4'
Br Br -0.2901 2.4595 'International Tables Vol C Tables 4.2.6.8 and 6.1.1.4'
Sn Sn -0.6537 1.4246 'International Tables Vol C Tables 4.2.6.8 and 6.1.1.4'

loop_
_geom_angle_atom_site_label_1
_geom_angle_atom_site_label_2
_geom_angle_atom_site_label_3
_geom_angle
_geom_angle_publ_flag
Br1 Sn1 Br3 177.29(4) yes
Br1 Sn1 Br4 93.48(4) yes
Br3 Sn1 Br4 88.41(4) yes
Br1 Sn1 Br6 86.37(4) yes
Br3 Sn1 Br6 95.38(4) yes
Br4 Sn1 Br6 95.87(4) yes
Br1 Sn1 Br5 92.93(3) yes
Br3 Sn1 Br5 85.26(4) yes
Br4 Sn1 Br5 85.87(4) yes
Br6 Sn1 Br5 178.17(3) yes
Br1 Sn1 Br2 87.41(4) yes
Br3 Sn1 Br2 90.69(4) yes
Br4 Sn1 Br2 179.08(4) yes
Br6 Sn1 Br2 84.41(4) yes
Br5 Sn1 Br2 93.86(4) yes
H1W1 O1W H1W2 106.70 ?
H2W1 O2W H2W2 108.30 ?
H3W1 O3W H3W2 104.40 ?
C2 N1 C3 122.6(7) ?
C2 N1 H1N 118.7 ?
C3 N1 H1N 118.7 ?
C9 N2 C8 123.5(7) ?
C9 N2 H2N 118.2 ?
C8 N2 H2N 118.2 ?
C2 C1 H1A 109.5 ?
C2 C1 H1B 109.5 ?
H1A C1 H1B 109.5 ?
C2 C1 H1C 109.5 ?
H1A C1 H1C 109.5 ?
H1B C1 H1C 109.5 ?
N1 C2 C9 118.9(8) ?
N1 C2 C1 117.1(8) ?
C9 C2 C1 124.0(8) ?
N1 C3 C4 120.0(8) ?
N1 C3 C8 117.8(7) ?
C4 C3 C8 122.2(7) ?
C5 C4 C3 115.9(8) ?
C5 C4 H4 122.0 ?
C3 C4 H4 122.0 ?
C4 C5 C6 122.7(9) ?
C4 C5 H5 118.6 ?
C6 C5 H5 118.6 ?
C7 C6 C5 122.8(9) ?
C7 C6 H6 118.6 ?
C5 C6 H6 118.6 ?
N2 C8 C7 120.5(8) ?
N2 C8 C3 118.3(7) ?
C7 C8 C3 121.1(8) ?
C6 C7 C8 115.2(9) ?
C6 C7 H7 122.4 ?
C8 C7 H7 122.4 ?
N2 C9 C2 118.9(7) ?
N2 C9 C10 118.8(8) ?
C2 C9 C10 122.4(8) ?
C9 C10 H10A 109.5 ?
C9 C10 H10B 109.5 ?
H10A C10 H10B 109.5 ?
C9 C10 H10C 109.5 ?
H10A C10 H10C 109.5 ?
H10B C10 H10C 109.5 ?

loop_
_geom_bond_atom_site_label_1
_geom_bond_atom_site_label_2
_geom_bond_distance
_geom_bond_publ_flag
Sn1 Br1 2.4405(12) yes
Sn1 Br3 2.4603(12) yes
Sn1 Br4 2.6534(11) yes
Sn1 Br6 2.6570(12) yes
Sn1 Br5 2.7026(12) yes
Sn1 Br2 2.7114(11) yes
O1W H1W1 0.86000 ?
O1W H1W2 0.87000 ?
O2W H2W1 0.84000 ?
O2W H2W2 0.87000 ?
O3W H3W1 0.90000 ?
O3W H3W2 0.86000 ?
N1 C2 1.330(10) ?
N1 C3 1.375(10) ?
N1 H1N 0.8600 ?
N2 C9 1.308(11) ?
N2 C8 1.365(10) ?
N2 H2N 0.8600 ?
C1 C2 1.483(13) ?
C1 H1A 0.9800 ?
C1 H1B 0.9800 ?
C1 H1C 0.9800 ?
C2 C9 1.461(12) ?
C3 C4 1.391(11) ?
C3 C8 1.447(11) ?
C4 C5 1.368(13) ?
C4 H4 0.9500 ?
C5 C6 1.418(14) ?
C5 H5 0.9500 ?
C6 C7 1.395(14) ?
C6 H6 0.9500 ?
C8 C7 1.403(12) ?
C7 H7 0.9500 ?
C9 C10 1.500(11) ?
C10 H10A 0.9800 ?
C10 H10B 0.9800 ?
C10 H10C 0.9800 ?

loop_
_geom_hbond_atom_site_label_D
_geom_hbond_atom_site_label_H
_geom_hbond_atom_site_label_A
_geom_hbond_site_symmetry_A
_geom_hbond_distance_DH
_geom_hbond_distance_HA
_geom_hbond_distance_DA
_geom_hbond_angle_DHA
O1W H1W1 O2W . 0.86 1.78 2.640(14) 170.00
O1W H1W2 Br3 4_476 0.87 2.79 3.348(9) 123.1(5)
O2W H2W1 Br2 2_745 0.84 2.57 3.401(12) 167.4(7)
O2W H2W2 Br3 2_745 0.87 2.83 3.482(11) 132.9(7)
O3W H3W2 Br1 . 0.86 2.83 3.349(11) 120.00
N1 H1N O1W . 0.86 1.82 2.672(10) 171.6
N2 H2N O3W 4_576 0.86 1.81 2.660(11) 172.1
